data_4026532
loop_
_publ_author_name
'Dolores Santa Mar\'ia'
'M. \'Angeles Farr\'an'
'M. \'Angeles Garc\'ia'
'Elena Pinilla'
'M. Rosario Torres'
'Jos\'e Elguero'
'Rosa M. Claramunt'

_publ_section_title
;
 Synthetic Hosts for Molecular Recognition of Ureas
;
_journal_name_full 'Journal of Organic Chemistry'
_journal_page_first 6780
_journal_page_last 6788
_journal_paper_doi 10.1021/jo201191x
_journal_volume 76
_journal_year 2011
_chemical_formula_sum 'C76 H68 N14 O7 S2'
_chemical_formula_weight 1353.56
_chemical_name_systematic
; 
 ? 
;
_space_group_IT_number 15
_symmetry_cell_setting monoclinic
_symmetry_space_group_name_Hall '-C 2yc'
_symmetry_space_group_name_H-M 'C 1 2/c 1'
_atom_sites_solution_hydrogens geom
_atom_sites_solution_primary direct
_atom_sites_solution_secondary difmap
_audit_creation_method SHELXL-97
_cell_angle_alpha 90.00
_cell_angle_beta 95.401(3)
_cell_angle_gamma 90.00
_cell_formula_units_Z 4
_cell_length_a 37.0092(16)
_cell_length_b 13.0987(4)
_cell_length_c 14.0975(5)
_cell_measurement_temperature 296(2)
_cell_volume 6803.7(4)
_computing_cell_refinement 'Bruker SMART'
_computing_data_collection 'Bruker SMART'
_computing_data_reduction 'Bruker SAINT'
_computing_molecular_graphics 'Bruker SHELXTL'
_computing_publication_material 'Bruker SHELXTL'
_computing_structure_refinement 'SHELXL-97 (Sheldrick, 1997)'
_computing_structure_solution 'SHELXS-97 (Sheldrick, 1990)'
_diffrn_ambient_temperature 296(2)
_diffrn_measured_fraction_theta_full 0.999
_diffrn_measured_fraction_theta_max 0.999
_diffrn_measurement_device_type 'CCD area detector'
_diffrn_measurement_method 'phi and omega scans'
_diffrn_radiation_monochromator graphite
_diffrn_radiation_source 'fine-focus sealed tube'
_diffrn_radiation_type MoK\a
_diffrn_radiation_wavelength 0.71073
_diffrn_reflns_av_R_equivalents 0.0219
_diffrn_reflns_av_sigmaI/netI 0.0364
_diffrn_reflns_limit_h_max 44
_diffrn_reflns_limit_h_min -32
_diffrn_reflns_limit_k_max 15
_diffrn_reflns_limit_k_min -13
_diffrn_reflns_limit_l_max 16
_diffrn_reflns_limit_l_min -15
_diffrn_reflns_number 15263
_diffrn_reflns_theta_full 25.00
_diffrn_reflns_theta_max 25.00
_diffrn_reflns_theta_min 2.61
_exptl_absorpt_coefficient_mu 0.146
_exptl_absorpt_correction_type none
_exptl_crystal_colour yellow
_exptl_crystal_density_diffrn 1.321
_exptl_crystal_description prismatic
_exptl_crystal_F_000 2840
_exptl_crystal_size_max 0.45
_exptl_crystal_size_mid 0.20
_exptl_crystal_size_min 0.08
_refine_diff_density_max 1.125
_refine_diff_density_min -0.437
_refine_diff_density_rms 0.047
_refine_ls_extinction_method none
_refine_ls_goodness_of_fit_ref 1.093
_refine_ls_hydrogen_treatment constr
_refine_ls_matrix_type full
_refine_ls_number_parameters 447
_refine_ls_number_reflns 5999
_refine_ls_number_restraints 0
_refine_ls_restrained_S_all 1.093
_refine_ls_R_factor_all 0.0820
_refine_ls_R_factor_gt 0.0535
_refine_ls_shift/su_max 0.001
_refine_ls_shift/su_mean 0.000
_refine_ls_structure_factor_coef Fsqd
_refine_ls_weighting_details 'calc w=1/[\s^2^(Fo^2^)+(0.1000P)^2^+0.0000P] where P=(Fo^2^+2Fc^2^)/3'
_refine_ls_weighting_scheme calc
_refine_ls_wR_factor_gt 0.1576
_refine_ls_wR_factor_ref 0.1688
_reflns_number_gt 3892
_reflns_number_total 5999
_reflns_threshold_expression >2sigma(I)
_cod_data_source_file jo201191x_si_002.cif
_cod_data_source_block mlo1
_cod_database_code 4026532

loop_
_symmetry_equiv_pos_as_xyz
'x, y, z'
'-x, y, -z+1/2'
'x+1/2, y+1/2, z'
'-x+1/2, y+1/2, -z+1/2'
'-x, -y, -z'
'x, -y, z-1/2'
'-x+1/2, -y+1/2, -z'
'x+1/2, -y+1/2, z-1/2'

loop_
_atom_site_label
_atom_site_type_symbol
_atom_site_fract_x
_atom_site_fract_y
_atom_site_fract_z
_atom_site_U_iso_or_equiv
_atom_site_adp_type
_atom_site_occupancy
_atom_site_symmetry_multiplicity
_atom_site_calc_flag
_atom_site_refinement_flags
C1 C 0.16110(7) 0.53359(19) 0.58979(18) 0.0426(6) Uani 1 1 d .
N1 N 0.16462(6) 0.62939(15) 0.55380(14) 0.0445(6) Uani 1 1 d .
H1 H 0.1504 0.6446 0.5036 0.053 Uiso 1 1 d .
O1 O 0.18307(5) 0.49652(13) 0.64934(15) 0.0649(6) Uani 1 1 d .
S1 S 0.09160(2) 0.80053(6) 0.38842(6) 0.0607(3) Uani 1 1 d .
C2 C 0.19186(7) 0.70114(18) 0.57950(17) 0.0393(6) Uani 1 1 d .
N2 N 0.19255(6) 0.77742(15) 0.51991(14) 0.0425(5) Uani 1 1 d .
O2 O 0.03262(5) 0.56114(13) 0.41287(13) 0.0529(5) Uani 1 1 d .
C3 C 0.21521(7) 0.6933(2) 0.66559(18) 0.0463(7) Uani 1 1 d .
H3A H 0.2140 0.6378 0.7062 0.056 Uiso 1 1 calc R
N3 N 0.21659(6) 0.93011(16) 0.47425(16) 0.0509(6) Uani 1 1 d .
O3 O 0.10754(5) 0.69920(13) 0.41639(14) 0.0580(5) Uani 1 1 d .
C4 C 0.23914(7) 0.7696(2) 0.6858(2) 0.0508(7) Uani 1 1 d .
H4B H 0.2544 0.7675 0.7421 0.061 Uiso 1 1 calc R
N4 N 0.09877(5) 0.51388(14) 0.50185(13) 0.0379(5) Uani 1 1 d .
H4 H 0.0949 0.5807 0.4787 0.046 Uiso 1 1 d .
O4 O 0.0000 0.1071(4) 0.2500 0.1428(19) Uani 1 2 d S
H4A H 0.0204 0.0782 0.2465 0.171 Uiso 1 1 d .
C5 C 0.24154(7) 0.8523(2) 0.62322(19) 0.0464(7) Uani 1 1 d .
N5 N 0.01437(6) 0.39523(15) 0.40799(14) 0.0429(5) Uani 1 1 d .
H5 H 0.0205 0.3304 0.4320 0.052 Uiso 1 1 d .
C6 C 0.26646(8) 0.9340(2) 0.6363(2) 0.0614(8) Uani 1 1 d .
H6A H 0.2831 0.9364 0.6901 0.074 Uiso 1 1 calc R
N6 N -0.03579(6) 0.31026(16) 0.34767(15) 0.0483(6) Uani 1 1 d .
C7 C 0.26590(8) 1.0080(2) 0.5703(2) 0.0631(8) Uani 1 1 d .
H7A H 0.2824 1.0616 0.5779 0.076 Uiso 1 1 calc R
N7 N -0.08467(7) 0.21084(19) 0.29402(18) 0.0657(7) Uani 1 1 d .
C8 C 0.24029(8) 1.0049(2) 0.4892(2) 0.0560(7) Uani 1 1 d .
C9 C 0.21741(7) 0.85312(19) 0.53991(18) 0.0420(6) Uani 1 1 d .
C10 C 0.23857(10) 1.0894(2) 0.4178(3) 0.0791(10) Uani 1 1 d .
H10A H 0.2198 1.0752 0.3678 0.119 Uiso 1 1 calc R
H10B H 0.2615 1.0949 0.3914 0.119 Uiso 1 1 calc R
H10C H 0.2333 1.1525 0.4484 0.119 Uiso 1 1 calc R
C11 C 0.12831(7) 0.47452(18) 0.55490(16) 0.0391(6) Uani 1 1 d .
C12 C 0.12141(7) 0.37239(18) 0.57178(16) 0.0382(6) Uani 1 1 d .
C13 C 0.08633(7) 0.34993(18) 0.52735(16) 0.0371(6) Uani 1 1 d .
C14 C 0.07308(7) 0.44031(18) 0.48383(16) 0.0375(6) Uani 1 1 d .
C15 C 0.03849(7) 0.47198(19) 0.43254(15) 0.0383(6) Uani 1 1 d .
C16 C -0.02014(7) 0.4004(2) 0.35788(16) 0.0409(6) Uani 1 1 d .
C17 C -0.03592(7) 0.4924(2) 0.32191(16) 0.0439(6) Uani 1 1 d .
H17A H -0.0238 0.5544 0.3312 0.053 Uiso 1 1 calc R
C18 C -0.06931(7) 0.4873(2) 0.27337(18) 0.0504(7) Uani 1 1 d .
H18A H -0.0803 0.5464 0.2478 0.060 Uiso 1 1 calc R
C19 C -0.08747(7) 0.3930(2) 0.26156(17) 0.0489(7) Uani 1 1 d .
C20 C -0.12220(8) 0.3794(3) 0.2126(2) 0.0654(9) Uani 1 1 d .
H20A H -0.1347 0.4349 0.1846 0.078 Uiso 1 1 calc R
C21 C -0.13692(9) 0.2863(3) 0.2068(2) 0.0721(10) Uani 1 1 d .
H21A H -0.1599 0.2767 0.1751 0.086 Uiso 1 1 calc R
C22 C -0.11766(10) 0.2026(3) 0.2487(2) 0.0742(10) Uani 1 1 d .
C23 C -0.06951(7) 0.3061(2) 0.30045(17) 0.0480(7) Uani 1 1 d .
C24 C -0.13444(12) 0.0969(3) 0.2454(3) 0.1130(16) Uani 1 1 d .
H24A H -0.1177 0.0494 0.2775 0.169 Uiso 1 1 calc R
H24B H -0.1397 0.0762 0.1802 0.169 Uiso 1 1 calc R
H24C H -0.1565 0.0981 0.2763 0.169 Uiso 1 1 calc R
C25 C 0.14474(7) 0.29326(18) 0.62278(18) 0.0420(6) Uani 1 1 d .
C26 C 0.15327(7) 0.2953(2) 0.72088(18) 0.0469(7) Uani 1 1 d .
H26A H 0.1464 0.3511 0.7558 0.056 Uiso 1 1 calc R
C27 C 0.17181(8) 0.2158(2) 0.7672(2) 0.0585(8) Uani 1 1 d .
H27A H 0.1773 0.2183 0.8329 0.070 Uiso 1 1 calc R
C28 C 0.18225(8) 0.1335(2) 0.7171(3) 0.0704(10) Uani 1 1 d .
H28A H 0.1949 0.0802 0.7486 0.084 Uiso 1 1 calc R
C29 C 0.17407(9) 0.1296(2) 0.6202(3) 0.0745(10) Uani 1 1 d .
H29A H 0.1811 0.0735 0.5860 0.089 Uiso 1 1 calc R
C30 C 0.15527(9) 0.2092(2) 0.5733(2) 0.0598(8) Uani 1 1 d .
H30A H 0.1497 0.2059 0.5077 0.072 Uiso 1 1 calc R
C31 C 0.06848(7) 0.25045(18) 0.53564(17) 0.0397(6) Uani 1 1 d .
C32 C 0.06256(8) 0.2141(2) 0.62519(19) 0.0502(7) Uani 1 1 d .
H32A H 0.0683 0.2551 0.6783 0.060 Uiso 1 1 calc R
C33 C 0.04831(9) 0.1180(2) 0.6369(2) 0.0598(8) Uani 1 1 d .
H33A H 0.0446 0.0945 0.6974 0.072 Uiso 1 1 calc R
C34 C 0.03954(8) 0.0568(2) 0.5578(2) 0.0629(9) Uani 1 1 d .
H34A H 0.0305 -0.0086 0.5654 0.076 Uiso 1 1 calc R
C35 C 0.04416(8) 0.0922(2) 0.4694(2) 0.0562(8) Uani 1 1 d .
H35A H 0.0373 0.0518 0.4166 0.067 Uiso 1 1 calc R
C36 C 0.05895(7) 0.18775(19) 0.45677(19) 0.0477(7) Uani 1 1 d .
H36A H 0.0626 0.2103 0.3958 0.057 Uiso 1 1 calc R
C37 C 0.11257(11) 0.8911(3) 0.4654(4) 0.1072(15) Uani 1 1 d .
H37A H 0.1375 0.8988 0.4527 0.161 Uiso 1 1 calc R
H37B H 0.1115 0.8692 0.5301 0.161 Uiso 1 1 calc R
H37C H 0.1003 0.9554 0.4560 0.161 Uiso 1 1 calc R
C38 C 0.04738(9) 0.8026(2) 0.4274(3) 0.0803(11) Uani 1 1 d .
H38A H 0.0321 0.7553 0.3903 0.120 Uiso 1 1 calc R
H38B H 0.0374 0.8701 0.4196 0.120 Uiso 1 1 calc R
H38C H 0.0487 0.7836 0.4934 0.120 Uiso 1 1 calc R

loop_
_atom_site_aniso_label
_atom_site_aniso_U_11
_atom_site_aniso_U_22
_atom_site_aniso_U_33
_atom_site_aniso_U_23
_atom_site_aniso_U_13
_atom_site_aniso_U_12
C1 0.0388(15) 0.0427(14) 0.0453(14) 0.0000(12) -0.0014(12) -0.0006(12)
N1 0.0404(13) 0.0458(12) 0.0444(12) 0.0063(10) -0.0114(10) -0.0064(10)
O1 0.0514(12) 0.0551(12) 0.0816(14) 0.0202(11) -0.0283(11) -0.0067(10)
S1 0.0613(5) 0.0558(5) 0.0634(5) 0.0109(4) -0.0021(4) 0.0062(4)
C2 0.0333(15) 0.0418(14) 0.0419(13) -0.0043(12) -0.0016(11) -0.0004(11)
N2 0.0382(13) 0.0430(11) 0.0446(11) -0.0011(10) -0.0045(9) -0.0046(10)
O2 0.0503(12) 0.0407(10) 0.0645(12) -0.0019(9) -0.0110(9) 0.0012(9)
C3 0.0412(16) 0.0511(16) 0.0448(14) 0.0012(13) -0.0064(12) -0.0002(13)
N3 0.0486(15) 0.0468(13) 0.0569(13) 0.0003(11) 0.0023(11) -0.0039(11)
O3 0.0490(12) 0.0478(11) 0.0758(13) 0.0184(10) -0.0008(10) 0.0049(9)
C4 0.0437(17) 0.0574(16) 0.0484(15) -0.0078(14) -0.0116(13) 0.0028(14)
N4 0.0386(12) 0.0359(11) 0.0379(10) 0.0012(9) -0.0041(9) 0.0002(9)
O4 0.202(5) 0.132(4) 0.090(3) 0.000 -0.010(3) 0.000
C5 0.0355(16) 0.0466(15) 0.0560(15) -0.0104(13) -0.0023(12) 0.0000(12)
N5 0.0371(13) 0.0419(11) 0.0479(12) 0.0054(10) -0.0060(10) -0.0028(10)
C6 0.0476(19) 0.0590(18) 0.075(2) -0.0158(17) -0.0100(15) -0.0081(15)
N6 0.0444(14) 0.0524(13) 0.0470(12) 0.0018(11) -0.0021(10) -0.0072(11)
C7 0.0500(19) 0.0499(17) 0.088(2) -0.0073(17) -0.0005(16) -0.0118(15)
N7 0.0608(17) 0.0754(17) 0.0588(15) -0.0091(13) -0.0052(13) -0.0226(14)
C8 0.0487(18) 0.0460(16) 0.0740(19) -0.0053(15) 0.0091(15) -0.0062(14)
C9 0.0346(15) 0.0437(14) 0.0474(14) -0.0074(13) 0.0015(11) 0.0010(12)
C10 0.078(3) 0.060(2) 0.099(3) 0.0148(19) 0.007(2) -0.0133(18)
C11 0.0384(15) 0.0416(14) 0.0362(12) 0.0003(11) -0.0015(11) 0.0006(11)
C12 0.0379(15) 0.0418(14) 0.0345(12) 0.0002(11) 0.0008(10) -0.0012(11)
C13 0.0387(15) 0.0396(13) 0.0330(12) -0.0022(11) 0.0031(10) -0.0002(11)
C14 0.0376(14) 0.0411(13) 0.0332(12) -0.0012(11) 0.0003(10) -0.0031(12)
C15 0.0391(15) 0.0449(15) 0.0308(12) -0.0002(12) 0.0026(10) 0.0002(12)
C16 0.0359(15) 0.0533(16) 0.0333(12) -0.0011(12) 0.0026(11) -0.0021(13)
C17 0.0402(15) 0.0516(15) 0.0394(13) -0.0003(12) 0.0009(11) 0.0004(13)
C18 0.0444(17) 0.0669(18) 0.0396(13) -0.0018(13) 0.0024(12) 0.0083(15)
C19 0.0383(16) 0.0738(19) 0.0346(13) -0.0059(13) 0.0043(11) -0.0025(14)
C20 0.0425(18) 0.102(3) 0.0510(17) -0.0127(17) -0.0003(14) 0.0023(18)
C21 0.0422(19) 0.116(3) 0.0571(18) -0.017(2) -0.0024(15) -0.015(2)
C22 0.062(2) 0.100(3) 0.0605(19) -0.0188(19) 0.0048(17) -0.030(2)
C23 0.0422(16) 0.0654(18) 0.0363(13) -0.0051(13) 0.0035(12) -0.0096(14)
C24 0.100(3) 0.113(3) 0.121(3) -0.020(3) -0.016(3) -0.060(3)
C25 0.0343(15) 0.0443(14) 0.0470(14) 0.0044(12) 0.0017(11) -0.0006(12)
C26 0.0403(16) 0.0520(16) 0.0470(15) 0.0044(13) -0.0031(12) 0.0008(13)
C27 0.0494(19) 0.069(2) 0.0545(16) 0.0160(16) -0.0072(14) -0.0050(16)
C28 0.053(2) 0.0557(19) 0.099(3) 0.0226(19) -0.0110(18) 0.0032(16)
C29 0.072(2) 0.0549(19) 0.097(3) -0.0064(18) 0.007(2) 0.0188(17)
C30 0.066(2) 0.0541(17) 0.0585(17) -0.0011(15) 0.0033(15) 0.0116(16)
C31 0.0375(15) 0.0383(13) 0.0421(14) -0.0011(12) -0.0022(11) 0.0007(12)
C32 0.0561(18) 0.0501(16) 0.0431(14) -0.0010(13) -0.0016(13) -0.0113(14)
C33 0.064(2) 0.0567(17) 0.0573(17) 0.0090(15) -0.0009(15) -0.0109(16)
C34 0.057(2) 0.0436(16) 0.085(2) 0.0017(16) -0.0092(17) -0.0104(14)
C35 0.057(2) 0.0422(16) 0.0674(19) -0.0115(15) -0.0058(15) -0.0016(14)
C36 0.0496(17) 0.0447(15) 0.0476(15) -0.0027(12) -0.0010(13) 0.0018(13)
C37 0.072(3) 0.067(2) 0.178(4) -0.021(3) -0.014(3) -0.001(2)
C38 0.049(2) 0.061(2) 0.132(3) 0.002(2) 0.013(2) 0.0050(16)

loop_
_atom_type_symbol
_atom_type_description
_atom_type_scat_dispersion_real
_atom_type_scat_dispersion_imag
_atom_type_scat_source
C C 0.0033 0.0016 'International Tables Vol C Tables 4.2.6.8 and 6.1.1.4'
H H 0.0000 0.0000 'International Tables Vol C Tables 4.2.6.8 and 6.1.1.4'
N N 0.0061 0.0033 'International Tables Vol C Tables 4.2.6.8 and 6.1.1.4'
O O 0.0106 0.0060 'International Tables Vol C Tables 4.2.6.8 and 6.1.1.4'
S S 0.1246 0.1234 'International Tables Vol C Tables 4.2.6.8 and 6.1.1.4'

loop_
_geom_angle_atom_site_label_1
_geom_angle_atom_site_label_2
_geom_angle_atom_site_label_3
_geom_angle
O1 C1 N1 123.0(2)
O1 C1 C11 119.6(2)
N1 C1 C11 117.4(2)
C1 N1 C2 127.78(19)
C1 N1 H1 116.4
C2 N1 H1 115.1
O3 S1 C37 107.46(16)
O3 S1 C38 106.58(14)
C37 S1 C38 99.6(2)
N2 C2 N1 113.82(19)
N2 C2 C3 123.7(2)
N1 C2 C3 122.4(2)
C2 N2 C9 118.5(2)
C4 C3 C2 117.4(2)
C4 C3 H3A 121.3
C2 C3 H3A 121.3
C8 N3 C9 117.9(2)
C3 C4 C5 121.2(2)
C3 C4 H4B 119.4
C5 C4 H4B 119.4
C14 N4 C11 110.12(18)
C14 N4 H4 120.9
C11 N4 H4 129.0
C4 C5 C6 125.5(2)
C4 C5 C9 117.2(2)
C6 C5 C9 117.3(3)
C15 N5 C16 129.4(2)
C15 N5 H5 116.5
C16 N5 H5 113.9
C7 C6 C5 119.2(3)
C7 C6 H6A 120.4
C5 C6 H6A 120.4
C16 N6 C23 117.6(2)
C6 C7 C8 120.3(3)
C6 C7 H7A 119.8
C8 C7 H7A 119.8
C22 N7 C23 117.3(3)
N3 C8 C7 122.3(3)
N3 C8 C10 117.2(3)
C7 C8 C10 120.4(3)
N3 C9 N2 115.1(2)
N3 C9 C5 122.9(2)
N2 C9 C5 122.0(2)
C8 C10 H10A 109.5
C8 C10 H10B 109.5
H10A C10 H10B 109.5
C8 C10 H10C 109.5
H10A C10 H10C 109.5
H10B C10 H10C 109.5
N4 C11 C12 107.9(2)
N4 C11 C1 124.9(2)
C12 C11 C1 127.2(2)
C11 C12 C13 107.5(2)
C11 C12 C25 130.3(2)
C13 C12 C25 122.3(2)
C14 C13 C12 106.6(2)
C14 C13 C31 130.0(2)
C12 C13 C31 123.2(2)
N4 C14 C13 107.9(2)
N4 C14 C15 116.9(2)
C13 C14 C15 135.0(2)
O2 C15 N5 123.4(2)
O2 C15 C14 120.8(2)
N5 C15 C14 115.8(2)
N6 C16 N5 112.5(2)
N6 C16 C17 124.3(2)
N5 C16 C17 123.3(2)
C18 C17 C16 117.8(2)
C18 C17 H17A 121.1
C16 C17 H17A 121.1
C17 C18 C19 120.3(3)
C17 C18 H18A 119.9
C19 C18 H18A 119.9
C23 C19 C18 117.5(2)
C23 C19 C20 117.7(3)
C18 C19 C20 124.8(3)
C21 C20 C19 119.5(3)
C21 C20 H20A 120.2
C19 C20 H20A 120.2
C20 C21 C22 119.9(3)
C20 C21 H21A 120.1
C22 C21 H21A 120.1
N7 C22 C21 123.1(3)
N7 C22 C24 116.4(3)
C21 C22 C24 120.6(3)
N6 C23 N7 114.9(2)
N6 C23 C19 122.5(2)
N7 C23 C19 122.5(2)
C22 C24 H24A 109.5
C22 C24 H24B 109.5
H24A C24 H24B 109.5
C22 C24 H24C 109.5
H24A C24 H24C 109.5
H24B C24 H24C 109.5
C30 C25 C26 118.0(2)
C30 C25 C12 119.3(2)
C26 C25 C12 122.3(2)
C27 C26 C25 120.9(3)
C27 C26 H26A 119.5
C25 C26 H26A 119.5
C28 C27 C26 120.3(3)
C28 C27 H27A 119.8
C26 C27 H27A 119.8
C27 C28 C29 119.9(3)
C27 C28 H28A 120.1
C29 C28 H28A 120.1
C30 C29 C28 120.0(3)
C30 C29 H29A 120.0
C28 C29 H29A 120.0
C29 C30 C25 120.8(3)
C29 C30 H30A 119.6
C25 C30 H30A 119.6
C32 C31 C36 118.2(2)
C32 C31 C13 119.2(2)
C36 C31 C13 122.5(2)
C33 C32 C31 121.1(2)
C33 C32 H32A 119.4
C31 C32 H32A 119.4
C32 C33 C34 119.6(3)
C32 C33 H33A 120.2
C34 C33 H33A 120.2
C35 C34 C33 120.1(3)
C35 C34 H34A 120.0
C33 C34 H34A 120.0
C34 C35 C36 120.9(3)
C34 C35 H35A 119.6
C36 C35 H35A 119.6
C35 C36 C31 120.1(3)
C35 C36 H36A 120.0
C31 C36 H36A 120.0
S1 C37 H37A 109.5
S1 C37 H37B 109.5
H37A C37 H37B 109.5
S1 C37 H37C 109.5
H37A C37 H37C 109.5
H37B C37 H37C 109.5
S1 C38 H38A 109.5
S1 C38 H38B 109.5
H38A C38 H38B 109.5
S1 C38 H38C 109.5
H38A C38 H38C 109.5
H38B C38 H38C 109.5

loop_
_geom_bond_atom_site_label_1
_geom_bond_atom_site_label_2
_geom_bond_distance
C1 O1 1.214(3)
C1 N1 1.364(3)
C1 C11 1.484(3)
N1 C2 1.401(3)
N1 H1 0.8646
S1 O3 1.4905(18)
S1 C37 1.741(4)
S1 C38 1.775(4)
C2 N2 1.307(3)
C2 C3 1.426(3)
N2 C9 1.364(3)
O2 C15 1.215(3)
C3 C4 1.348(4)
C3 H3A 0.9300
N3 C8 1.319(3)
N3 C9 1.367(3)
C4 C5 1.405(4)
C4 H4B 0.9300
N4 C14 1.361(3)
N4 C11 1.366(3)
N4 H4 0.9404
O4 H4A 0.8501
C5 C6 1.413(4)
C5 C9 1.407(3)
N5 C15 1.367(3)
N5 C16 1.402(3)
N5 H5 0.9342
C6 C7 1.343(4)
C6 H6A 0.9300
N6 C16 1.317(3)
N6 C23 1.359(3)
C7 C8 1.416(4)
C7 H7A 0.9300
N7 C22 1.328(4)
N7 C23 1.367(3)
C8 C10 1.493(4)
C10 H10A 0.9600
C10 H10B 0.9600
C10 H10C 0.9600
C11 C12 1.387(3)
C12 C13 1.418(3)
C12 C25 1.490(3)
C13 C14 1.401(3)
C13 C31 1.471(3)
C14 C15 1.469(3)
C16 C17 1.413(3)
C17 C18 1.356(4)
C17 H17A 0.9300
C18 C19 1.409(4)
C18 H18A 0.9300
C19 C23 1.404(4)
C19 C20 1.412(4)
C20 C21 1.335(4)
C20 H20A 0.9300
C21 C22 1.407(5)
C21 H21A 0.9300
C22 C24 1.517(5)
C24 H24A 0.9600
C24 H24B 0.9600
C24 H24C 0.9600
C25 C30 1.379(4)
C25 C26 1.389(3)
C26 C27 1.377(4)
C26 H26A 0.9300
C27 C28 1.364(4)
C27 H27A 0.9300
C28 C29 1.372(5)
C28 H28A 0.9300
C29 C30 1.387(4)
C29 H29A 0.9300
C30 H30A 0.9300
C31 C32 1.386(4)
C31 C36 1.401(3)
C32 C33 1.380(4)
C32 H32A 0.9300
C33 C34 1.386(4)
C33 H33A 0.9300
C34 C35 1.355(4)
C34 H34A 0.9300
C35 C36 1.384(4)
C35 H35A 0.9300
C36 H36A 0.9300
C37 H37A 0.9600
C37 H37B 0.9600
C37 H37C 0.9600
C38 H38A 0.9600
C38 H38B 0.9600
C38 H38C 0.9600

loop_
_geom_hbond_atom_site_label_D
_geom_hbond_atom_site_label_H
_geom_hbond_atom_site_label_A
_geom_hbond_distance_DH
_geom_hbond_distance_HA
_geom_hbond_distance_DA
_geom_hbond_angle_DHA
N1 H1 O3 0.86 2.04 2.878(2) 162.2
N4 H4 O3 0.94 1.86 2.743(3) 154.4

loop_
_geom_torsion_atom_site_label_1
_geom_torsion_atom_site_label_2
_geom_torsion_atom_site_label_3
_geom_torsion_atom_site_label_4
_geom_torsion
O1 C1 N1 C2 -2.6(4)
C11 C1 N1 C2 176.1(2)
C1 N1 C2 N2 166.4(3)
C1 N1 C2 C3 -16.7(4)
N1 C2 N2 C9 178.1(2)
C3 C2 N2 C9 1.3(4)
N2 C2 C3 C4 0.1(4)
N1 C2 C3 C4 -176.4(2)
C2 C3 C4 C5 -1.5(4)
C3 C4 C5 C6 -177.7(3)
C3 C4 C5 C9 1.3(4)
C4 C5 C6 C7 179.6(3)
C9 C5 C6 C7 0.5(4)
C5 C6 C7 C8 0.9(5)
C9 N3 C8 C7 -0.5(4)
C9 N3 C8 C10 -178.8(3)
C6 C7 C8 N3 -0.9(5)
C6 C7 C8 C10 177.4(3)
C8 N3 C9 N2 -179.2(2)
C8 N3 C9 C5 2.0(4)
C2 N2 C9 N3 179.8(2)
C2 N2 C9 C5 -1.4(4)
C4 C5 C9 N3 178.8(2)
C6 C5 C9 N3 -2.0(4)
C4 C5 C9 N2 0.1(4)
C6 C5 C9 N2 179.3(2)
C14 N4 C11 C12 -0.1(3)
C14 N4 C11 C1 -178.4(2)
O1 C1 C11 N4 167.6(3)
N1 C1 C11 N4 -11.1(4)
O1 C1 C11 C12 -10.3(4)
N1 C1 C11 C12 171.0(2)
N4 C11 C12 C13 -0.2(3)
C1 C11 C12 C13 178.0(2)
N4 C11 C12 C25 177.8(2)
C1 C11 C12 C25 -4.0(4)
C11 C12 C13 C14 0.4(3)
C25 C12 C13 C14 -177.7(2)
C11 C12 C13 C31 -175.5(2)
C25 C12 C13 C31 6.3(4)
C11 N4 C14 C13 0.4(3)
C11 N4 C14 C15 176.2(2)
C12 C13 C14 N4 -0.5(3)
C31 C13 C14 N4 175.0(2)
C12 C13 C14 C15 -175.2(3)
C31 C13 C14 C15 0.4(5)
C16 N5 C15 O2 0.3(4)
C16 N5 C15 C14 -178.7(2)
N4 C14 C15 O2 -4.5(3)
C13 C14 C15 O2 169.8(3)
N4 C14 C15 N5 174.5(2)
C13 C14 C15 N5 -11.2(4)
C23 N6 C16 N5 179.7(2)
C23 N6 C16 C17 -0.9(4)
C15 N5 C16 N6 -179.7(2)
C15 N5 C16 C17 0.8(4)
N6 C16 C17 C18 -0.3(4)
N5 C16 C17 C18 179.1(2)
C16 C17 C18 C19 1.2(4)
C17 C18 C19 C23 -0.9(4)
C17 C18 C19 C20 179.9(3)
C23 C19 C20 C21 1.5(4)
C18 C19 C20 C21 -179.3(3)
C19 C20 C21 C22 -0.5(5)
C23 N7 C22 C21 1.0(5)
C23 N7 C22 C24 -178.0(3)
C20 C21 C22 N7 -0.8(5)
C20 C21 C22 C24 178.2(3)
C16 N6 C23 N7 -178.6(2)
C16 N6 C23 C19 1.2(4)
C22 N7 C23 N6 179.8(3)
C22 N7 C23 C19 0.1(4)
C18 C19 C23 N6 -0.3(4)
C20 C19 C23 N6 179.0(2)
C18 C19 C23 N7 179.4(2)
C20 C19 C23 N7 -1.3(4)
C11 C12 C25 C30 -117.0(3)
C13 C12 C25 C30 60.8(4)
C11 C12 C25 C26 70.0(4)
C13 C12 C25 C26 -112.3(3)
C30 C25 C26 C27 0.3(4)
C12 C25 C26 C27 173.4(3)
C25 C26 C27 C28 0.2(4)
C26 C27 C28 C29 -0.3(5)
C27 C28 C29 C30 0.1(5)
C28 C29 C30 C25 0.4(5)
C26 C25 C30 C29 -0.5(4)
C12 C25 C30 C29 -173.9(3)
C14 C13 C31 C32 -116.4(3)
C12 C13 C31 C32 58.5(4)
C14 C13 C31 C36 67.3(4)
C12 C13 C31 C36 -117.8(3)
C36 C31 C32 C33 1.2(4)
C13 C31 C32 C33 -175.3(3)
C31 C32 C33 C34 -0.3(4)
C32 C33 C34 C35 -1.6(5)
C33 C34 C35 C36 2.6(5)
C34 C35 C36 C31 -1.7(4)
C32 C31 C36 C35 -0.2(4)
C13 C31 C36 C35 176.2(2)
